data_7003199
loop_
_publ_author_name
'Mastropietro, Teresa F.'
'Armentano, Donatella'
'Grisolia, Ettore'
'Zanchini, Claudia'
'Lloret, Francesc'
'Julve, Miguel'
'De Munno, Giovanni'

_publ_section_title
;
 Guanine-containing copper(ii) complexes: synthesis, X-ray structures
 and magnetic properties
;
_journal_issue 4
_journal_name_full 'Dalton Transactions'
_journal_page_first 514
_journal_page_last 520
_journal_paper_doi 10.1039/b713960h
_journal_year 2008
_chemical_formula_sum 'C7 H13 Cu F6 N5 O11 S2'
_chemical_formula_weight 584.88
_chemical_name_systematic
;
?
;
_space_group_IT_number 14
_symmetry_cell_setting monoclinic
_symmetry_space_group_name_Hall '-P 2ybc'
_symmetry_space_group_name_H-M 'P 1 21/c 1'
_atom_sites_solution_hydrogens geom
_atom_sites_solution_primary direct
_atom_sites_solution_secondary difmap
_audit_creation_method SHELXL-97
_cell_angle_alpha 90.00
_cell_angle_beta 93.107(4)
_cell_angle_gamma 90.00
_cell_formula_units_Z 4
_cell_length_a 8.3167(14)
_cell_length_b 18.549(3)
_cell_length_c 12.895(2)
_cell_measurement_temperature 273(2)
_cell_volume 1986.3(6)
_computing_cell_refinement 'Bruker SMART'
_computing_data_collection 'Bruker SMART'
_computing_data_reduction 'Bruker SAINT'
_computing_molecular_graphics 'Bruker SHELXTL'
_computing_publication_material 'Bruker SHELXTL'
_computing_structure_refinement 'SHELXL-97 (Sheldrick, 1997)'
_computing_structure_solution 'SHELXS-97 (Sheldrick, 1990)'
_diffrn_ambient_temperature 273(2)
_diffrn_measured_fraction_theta_full 0.998
_diffrn_measured_fraction_theta_max 0.998
_diffrn_measurement_device_type 'X8APEXII CCD area detector'
_diffrn_measurement_method 'phi and omega scans'
_diffrn_radiation_monochromator graphite
_diffrn_radiation_source 'fine-focus sealed tube'
_diffrn_radiation_type MoK\a
_diffrn_radiation_wavelength 0.71073
_diffrn_reflns_av_R_equivalents 0.0429
_diffrn_reflns_av_sigmaI/netI 0.0353
_diffrn_reflns_limit_h_max 9
_diffrn_reflns_limit_h_min -10
_diffrn_reflns_limit_k_max 22
_diffrn_reflns_limit_k_min -22
_diffrn_reflns_limit_l_max 15
_diffrn_reflns_limit_l_min -15
_diffrn_reflns_number 17163
_diffrn_reflns_theta_full 25.98
_diffrn_reflns_theta_max 25.98
_diffrn_reflns_theta_min 1.93
_exptl_absorpt_coefficient_mu 1.429
_exptl_absorpt_correction_T_max 0.789
_exptl_absorpt_correction_T_min 0.699
_exptl_absorpt_correction_type empirical
_exptl_absorpt_process_details SADABS
_exptl_crystal_colour green
_exptl_crystal_density_diffrn 1.956
_exptl_crystal_density_method 'not measured'
_exptl_crystal_description parallelepiped
_exptl_crystal_F_000 1172
_exptl_crystal_size_max 0.30
_exptl_crystal_size_mid 0.20
_exptl_crystal_size_min 0.16
_refine_diff_density_max 1.034
_refine_diff_density_min -0.985
_refine_diff_density_rms 0.132
_refine_ls_extinction_method none
_refine_ls_goodness_of_fit_ref 1.314
_refine_ls_hydrogen_treatment mixed
_refine_ls_matrix_type full
_refine_ls_number_parameters 307
_refine_ls_number_reflns 3875
_refine_ls_number_restraints 9
_refine_ls_restrained_S_all 1.313
_refine_ls_R_factor_all 0.0674
_refine_ls_R_factor_gt 0.0573
_refine_ls_shift/su_max 0.001
_refine_ls_shift/su_mean 0.000
_refine_ls_structure_factor_coef Fsqd
_refine_ls_weighting_details 'calc w=1/[\s^2^(Fo^2^)+(0.0.1104P)^2^+1.9613P] where P=(Fo^2^+2Fc^2^)/3'
_refine_ls_weighting_scheme calc
_refine_ls_wR_factor_gt 0.1592
_refine_ls_wR_factor_ref 0.1690
_reflns_number_gt 3174
_reflns_number_total 3875
_reflns_threshold_expression >2sigma(I)
_cod_data_source_file b713960h.txt
_cod_data_source_block cutfgua
_cod_original_sg_symbol_H-M P(2)1/c
_cod_database_code 7003199

loop_
_symmetry_equiv_pos_as_xyz
'x, y, z'
'-x, y+1/2, -z+1/2'
'-x, -y, -z'
'x, -y-1/2, z-1/2'

loop_
_atom_site_label
_atom_site_type_symbol
_atom_site_fract_x
_atom_site_fract_y
_atom_site_fract_z
_atom_site_U_iso_or_equiv
_atom_site_adp_type
_atom_site_occupancy
_atom_site_symmetry_multiplicity
_atom_site_calc_flag
_atom_site_refinement_flags
_atom_site_disorder_assembly
_atom_site_disorder_group
Cu1 Cu 0.15914(5) 0.66804(2) 0.18628(3) 0.0325(2) Uani 1 1 d . . .
S2 S 0.29760(13) 0.39640(6) 0.59736(8) 0.0465(3) Uani 1 1 d . . .
O2W O -0.0620(3) 0.70249(16) 0.1899(2) 0.0416(6) Uani 1 1 d D . .
O1W O 0.0856(5) 0.55259(16) 0.1397(3) 0.0585(8) Uani 1 1 d D . .
O3W O 0.3885(4) 0.6495(3) 0.1890(2) 0.0767(12) Uani 1 1 d D . .
O6 O 0.1810(4) 0.65733(15) 0.6648(2) 0.0474(7) Uani 1 1 d . . .
N1 N 0.1771(4) 0.60317(17) 0.5064(2) 0.0382(7) Uani 1 1 d . . .
H1A H 0.1822 0.5621 0.5374 0.046 Uiso 1 1 calc R . .
C4 C 0.1627(4) 0.72363(19) 0.4029(2) 0.0311(7) Uani 1 1 d . . .
C2 C 0.1725(5) 0.6017(2) 0.4003(3) 0.0374(8) Uani 1 1 d . . .
C6 C 0.1744(4) 0.66372(19) 0.5699(3) 0.0346(8) Uani 1 1 d . . .
N2 N 0.1747(5) 0.53747(19) 0.3561(3) 0.0517(9) Uani 1 1 d . . .
H2A H 0.1729 0.5339 0.2895 0.062 Uiso 1 1 calc R . .
H2B H 0.1780 0.4992 0.3938 0.062 Uiso 1 1 calc R . .
N3 N 0.1674(4) 0.66194(15) 0.3434(2) 0.0335(7) Uani 1 1 d . . .
N9 N 0.1585(4) 0.79275(17) 0.3679(2) 0.0390(7) Uani 1 1 d . . .
H9A H 0.1563 0.8063 0.3040 0.047 Uiso 1 1 calc R . .
C5 C 0.1642(4) 0.72715(19) 0.5090(3) 0.0311(7) Uani 1 1 d . . .
C8 C 0.1583(5) 0.8363(2) 0.4518(3) 0.0407(9) Uani 1 1 d . . .
H8A H 0.1555 0.8863 0.4486 0.049 Uiso 1 1 calc R . .
N7 N 0.1626(4) 0.79893(17) 0.5390(2) 0.0351(7) Uani 1 1 d . . .
O7 O 0.2089(5) 0.33916(19) 0.6404(3) 0.0760(11) Uani 1 1 d . . .
O5 O 0.1973(4) 0.45434(18) 0.5566(3) 0.0672(9) Uani 1 1 d . . .
O4 O 0.4423(5) 0.4178(2) 0.6544(3) 0.0848(12) Uani 1 1 d . . .
C3 C 0.3699(6) 0.3563(3) 0.4796(4) 0.0659(13) Uani 1 1 d . . .
F6 F 0.2493(5) 0.3322(2) 0.4191(3) 0.0998(13) Uani 1 1 d . . .
F5 F 0.4498(4) 0.4048(2) 0.4280(3) 0.0993(12) Uani 1 1 d . . .
F4 F 0.4693(4) 0.3021(2) 0.5025(3) 0.0990(13) Uani 1 1 d . . .
O4W O 0.1932(9) 0.9789(4) 0.3114(5) 0.150(2) Uani 1 1 d . . .
H5W H 0.447(4) 0.639(3) 0.1291(19) 0.060 Uiso 1 1 d D . .
H1W H 0.155(4) 0.521(2) 0.105(4) 0.060 Uiso 1 1 d D . .
H3W H -0.137(4) 0.697(2) 0.131(2) 0.060 Uiso 1 1 d D . .
H2W H -0.021(2) 0.536(2) 0.123(4) 0.060 Uiso 1 1 d D . .
H4W H -0.122(5) 0.681(2) 0.243(2) 0.060 Uiso 1 1 d D . .
H6W H 0.465(4) 0.641(3) 0.246(2) 0.060 Uiso 1 1 d D . .
S1 S 0.32329(16) 0.39290(8) 0.02100(9) 0.0627(4) Uani 1 1 d . . .
C1 C 0.3512(8) 0.3793(4) 0.1593(4) 0.0843(17) Uani 1 1 d . . .
F3 F 0.4303(8) 0.3215(3) 0.1830(4) 0.139(2) Uani 1 1 d . . .
F2 F 0.2132(6) 0.3792(4) 0.2039(3) 0.143(2) Uani 1 1 d . . .
F1 F 0.4257(8) 0.4343(3) 0.2029(3) 0.147(2) Uani 1 1 d . . .
O3 O 0.2319(6) 0.3302(3) -0.0120(4) 0.1041(17) Uani 1 1 d . . .
O2 O 0.2326(6) 0.4585(3) 0.0097(4) 0.1028(15) Uani 1 1 d . . .
O1 O 0.4817(6) 0.3963(3) -0.0132(4) 0.1135(19) Uani 1 1 d . . .

loop_
_atom_site_aniso_label
_atom_site_aniso_U_11
_atom_site_aniso_U_22
_atom_site_aniso_U_33
_atom_site_aniso_U_23
_atom_site_aniso_U_13
_atom_site_aniso_U_12
Cu1 0.0416(3) 0.0476(3) 0.0086(3) -0.00006(15) 0.00340(18) 0.00555(17)
S2 0.0537(6) 0.0567(6) 0.0291(5) 0.0144(4) 0.0013(4) -0.0017(4)
O2W 0.0374(14) 0.0658(17) 0.0216(13) 0.0070(12) 0.0024(10) 0.0061(12)
O1W 0.086(2) 0.0487(18) 0.0395(18) -0.0096(13) -0.0059(16) 0.0062(15)
O3W 0.0458(18) 0.163(4) 0.0219(15) 0.0081(19) 0.0086(13) 0.031(2)
O6 0.073(2) 0.0628(18) 0.0066(11) 0.0021(10) 0.0047(12) 0.0068(14)
N1 0.0533(18) 0.0456(17) 0.0159(15) 0.0017(12) 0.0046(13) 0.0066(14)
C4 0.0331(17) 0.048(2) 0.0123(15) -0.0013(14) 0.0030(12) 0.0049(14)
C2 0.0441(19) 0.051(2) 0.0168(16) 0.0000(15) 0.0019(14) 0.0064(16)
C6 0.0388(19) 0.051(2) 0.0141(17) 0.0013(13) 0.0045(14) 0.0036(15)
N2 0.088(3) 0.0481(19) 0.0195(16) 0.0010(14) 0.0048(16) 0.0108(18)
N3 0.0421(16) 0.0474(17) 0.0110(14) 0.0011(11) 0.0034(11) 0.0072(12)
N9 0.0572(19) 0.0507(19) 0.0095(14) 0.0014(12) 0.0039(12) 0.0032(14)
C5 0.0350(17) 0.0466(19) 0.0119(15) 0.0003(13) 0.0015(12) 0.0034(14)
C8 0.059(2) 0.048(2) 0.0151(17) 0.0003(14) 0.0043(16) 0.0006(17)
N7 0.0446(17) 0.0486(18) 0.0122(14) 0.0000(12) 0.0039(12) -0.0008(13)
O7 0.083(3) 0.080(2) 0.068(3) 0.0248(19) 0.038(2) -0.0053(18)
O5 0.075(2) 0.065(2) 0.061(2) 0.0118(16) -0.0007(18) 0.0140(16)
O4 0.093(3) 0.102(3) 0.055(2) 0.011(2) -0.033(2) -0.014(2)
C3 0.056(3) 0.094(4) 0.049(3) 0.006(3) 0.010(2) -0.005(3)
F6 0.101(3) 0.137(3) 0.061(2) -0.028(2) -0.004(2) -0.016(2)
F5 0.089(2) 0.146(3) 0.067(2) 0.035(2) 0.0367(18) -0.013(2)
F4 0.081(2) 0.101(3) 0.118(4) 0.014(2) 0.035(2) 0.030(2)
O4W 0.199(7) 0.137(5) 0.118(6) 0.024(4) 0.046(5) 0.031(5)
S1 0.0659(7) 0.0888(9) 0.0338(6) -0.0148(5) 0.0055(5) 0.0117(6)
C1 0.089(4) 0.120(5) 0.042(3) -0.016(3) -0.005(3) 0.003(4)
F3 0.184(5) 0.143(4) 0.085(3) -0.004(3) -0.050(3) 0.052(4)
F2 0.126(3) 0.245(6) 0.063(3) 0.031(3) 0.040(3) 0.015(4)
F1 0.191(5) 0.189(5) 0.058(3) -0.050(3) -0.016(3) -0.046(4)
O3 0.115(4) 0.119(4) 0.073(3) -0.018(2) -0.043(3) -0.010(3)
O2 0.135(4) 0.109(3) 0.066(3) -0.008(2) 0.014(3) 0.038(3)
O1 0.091(3) 0.194(6) 0.059(3) -0.035(3) 0.037(2) -0.002(3)

loop_
_atom_type_symbol
_atom_type_description
_atom_type_scat_dispersion_real
_atom_type_scat_dispersion_imag
_atom_type_scat_source
C C 0.0033 0.0016 'International Tables Vol C Tables 4.2.6.8 and 6.1.1.4'
H H 0.0000 0.0000 'International Tables Vol C Tables 4.2.6.8 and 6.1.1.4'
N N 0.0061 0.0033 'International Tables Vol C Tables 4.2.6.8 and 6.1.1.4'
O O 0.0106 0.0060 'International Tables Vol C Tables 4.2.6.8 and 6.1.1.4'
F F 0.0171 0.0103 'International Tables Vol C Tables 4.2.6.8 and 6.1.1.4'
S S 0.1246 0.1234 'International Tables Vol C Tables 4.2.6.8 and 6.1.1.4'
Cu Cu 0.3201 1.2651 'International Tables Vol C Tables 4.2.6.8 and 6.1.1.4'

loop_
_geom_angle_atom_site_label_1
_geom_angle_atom_site_label_2
_geom_angle_atom_site_label_3
_geom_angle
_geom_angle_site_symmetry_1
_geom_angle_site_symmetry_3
_geom_angle_publ_flag
O3W Cu1 O2W 170.79(16) . . ?
O3W Cu1 N7 90.39(13) . 4_575 ?
O2W Cu1 N7 89.09(12) . 4_575 ?
O3W Cu1 N3 89.54(13) . . ?
O2W Cu1 N3 88.60(12) . . ?
N7 Cu1 N3 165.07(12) 4_575 . ?
O3W Cu1 O1W 94.99(17) . . ?
O2W Cu1 O1W 94.22(13) . . ?
N7 Cu1 O1W 93.15(12) 4_575 . ?
N3 Cu1 O1W 101.72(12) . . ?
O7 S2 O4 116.5(3) . . ?
O7 S2 O5 113.3(2) . . ?
O4 S2 O5 115.7(2) . . ?
O7 S2 C3 102.8(3) . . ?
O4 S2 C3 103.6(3) . . ?
O5 S2 C3 102.2(2) . . ?
C2 N1 C6 127.2(3) . . ?
N9 C4 C5 106.6(3) . . ?
N9 C4 N3 126.7(3) . . ?
C5 C4 N3 126.6(3) . . ?
N2 C2 N3 121.2(3) . . ?
N2 C2 N1 116.7(3) . . ?
N3 C2 N1 122.1(3) . . ?
O6 C6 N1 120.5(3) . . ?
O6 C6 C5 129.2(3) . . ?
N1 C6 C5 110.3(3) . . ?
C2 N3 C4 112.9(3) . . ?
C2 N3 Cu1 126.4(2) . . ?
C4 N3 Cu1 120.6(2) . . ?
C8 N9 C4 107.3(3) . . ?
C4 C5 N7 109.0(3) . . ?
C4 C5 C6 120.8(3) . . ?
N7 C5 C6 130.1(3) . . ?
N7 C8 N9 111.6(3) . . ?
C8 N7 C5 105.4(3) . . ?
C8 N7 Cu1 130.4(3) . 4_576 ?
C5 N7 Cu1 124.1(2) . 4_576 ?
F6 C3 F5 108.7(5) . . ?
F6 C3 F4 108.8(5) . . ?
F5 C3 F4 107.7(4) . . ?
F6 C3 S2 110.9(4) . . ?
F5 C3 S2 109.9(4) . . ?
F4 C3 S2 110.7(4) . . ?
O1 S1 O2 115.1(4) . . ?
O1 S1 O3 115.4(3) . . ?
O2 S1 O3 112.9(3) . . ?
O1 S1 C1 104.0(3) . . ?
O2 S1 C1 104.9(3) . . ?
O3 S1 C1 102.5(3) . . ?
F3 C1 F1 108.9(6) . . ?
F3 C1 F2 110.1(7) . . ?
F1 C1 F2 102.7(6) . . ?
F3 C1 S1 112.8(5) . . ?
F1 C1 S1 110.5(5) . . ?
F2 C1 S1 111.4(5) . . ?

loop_
_geom_bond_atom_site_label_1
_geom_bond_atom_site_label_2
_geom_bond_distance
_geom_bond_site_symmetry_2
_geom_bond_publ_flag
Cu1 O3W 1.937(3) . ?
Cu1 O2W 1.950(3) . ?
Cu1 N7 1.997(3) 4_575 ?
Cu1 N3 2.027(3) . ?
Cu1 O1W 2.298(3) . ?
S2 O7 1.423(3) . ?
S2 O4 1.432(4) . ?
S2 O5 1.442(3) . ?
S2 C3 1.822(6) . ?
O6 C6 1.227(5) . ?
N1 C2 1.367(4) . ?
N1 C6 1.391(5) . ?
C4 N9 1.359(5) . ?
C4 C5 1.369(5) . ?
C4 N3 1.379(4) . ?
C2 N2 1.322(5) . ?
C2 N3 1.336(5) . ?
C6 C5 1.414(5) . ?
N9 C8 1.350(5) . ?
C5 N7 1.387(5) . ?
C8 N7 1.320(5) . ?
N7 Cu1 1.997(3) 4_576 ?
C3 F6 1.316(6) . ?
C3 F5 1.320(6) . ?
C3 F4 1.324(7) . ?
S1 O1 1.413(4) . ?
S1 O2 1.436(5) . ?
S1 O3 1.441(5) . ?
S1 C1 1.804(6) . ?
C1 F3 1.286(8) . ?
C1 F1 1.304(7) . ?
C1 F2 1.310(7) . ?

loop_
_geom_hbond_atom_site_label_D
_geom_hbond_atom_site_label_H
_geom_hbond_atom_site_label_A
_geom_hbond_distance_DH
_geom_hbond_distance_HA
_geom_hbond_distance_DA
_geom_hbond_angle_DHA
_geom_hbond_site_symmetry_A
N2 H2A O1W 0.86 2.06 2.861(5) 155.6 .
N1 H1A O5 0.86 2.02 2.838(5) 159.4 .
N2 H2B O5 0.86 2.26 3.008(5) 146.1 .
O1W H1W O2 0.956(10) 1.825(19) 2.751(5) 162(4) .
N9 H9A O6 0.86 1.94 2.794(4) 171.9 4_575
O1W H2W O4W 0.951(10) 2.01(4) 2.794(8) 139(4) 2_545
O3W H5W O1 0.951(10) 1.767(16) 2.699(5) 166(4) 3_665
O1W H2W O2 0.951(10) 2.39(3) 3.195(6) 142(4) 3_565
O2W H3W O3 0.957(10) 1.764(17) 2.696(5) 164(4) 3_565
O3W H6W O4 0.954(10) 1.83(3) 2.703(5) 150(4) 3_666
O2W H4W O7 0.961(10) 1.740(16) 2.677(4) 164(4) 3_566
